data_4063087
_journal_name_full Organometallics
_journal_year 2004
_chemical_formula_sum 'C40 H70 B10 Cl Li N O4 Si Yb'
_chemical_formula_weight 980.59
_space_group_IT_number 14
_symmetry_cell_setting monoclinic
_symmetry_space_group_name_Hall '-P 2ybc'
_symmetry_space_group_name_H-M 'P 1 21/c 1'
_cell_angle_alpha 90.00
_cell_angle_beta 100.715(3)
_cell_angle_gamma 90.00
_cell_formula_units_Z 4
_cell_length_a 21.775(3)
_cell_length_b 12.1548(18)
_cell_length_c 19.751(3)
_cell_measurement_temperature 293(2)
_cell_volume 5136.4(13)
_diffrn_ambient_temperature 293(2)
_exptl_crystal_density_diffrn 1.268
_cod_original_sg_symbol_H-M 'P 21/c'
_cod_database_code 4063087

loop_
_symmetry_equiv_pos_as_xyz
'x, y, z'
'-x, y+1/2, -z+1/2'
'-x, -y, -z'
'x, -y-1/2, z-1/2'

loop_
_atom_site_label
_atom_site_type_symbol
_atom_site_fract_x
_atom_site_fract_y
_atom_site_fract_z
_atom_site_U_iso_or_equiv
_atom_site_adp_type
_atom_site_occupancy
_atom_site_symmetry_multiplicity
_atom_site_calc_flag
_atom_site_refinement_flags
_atom_site_disorder_assembly
_atom_site_disorder_group
Yb1 Yb 0.287211(4) 1.992576(7) -0.087163(5) 0.04782(3) Uani 1 1 d . . .
Si1 Si 0.15866(4) 1.95395(8) -0.24661(4) 0.0857(3) Uani 1 1 d . . .
Cl1 Cl 0.23604(3) 2.11038(6) -0.00573(4) 0.0797(2) Uani 1 1 d . . .
Li1 Li 0.1847(2) 2.2495(4) 0.0459(2) 0.0767(16) Uani 1 1 d . . .
N1 N 0.35330(9) 1.86066(15) -0.05905(11) 0.0708(7) Uani 1 1 d . . .
H1A H 0.3569 1.8313 -0.0977 0.085 Uiso 1 1 calc R . .
O1 O 0.37163(7) 2.12204(14) -0.04094(9) 0.0757(6) Uani 1 1 d . . .
O2 O 0.11435(8) 2.30324(16) -0.01672(10) 0.1035(8) Uani 1 1 d D . .
O3 O 0.15838(10) 2.17607(18) 0.12273(11) 0.1221(9) Uani 1 1 d D . .
O4 O 0.24388(9) 2.36515(15) 0.07217(10) 0.0971(8) Uani 1 1 d . . .
C2 C 0.14158(11) 1.8593(2) -0.17603(12) 0.0643(8) Uani 1 1 d . . .
C1 C 0.19616(10) 1.86552(19) -0.10016(11) 0.0556(7) Uani 1 1 d . . .
B3 B 0.19193(15) 1.7525(2) -0.15273(17) 0.0729(11) Uani 1 1 d . . .
H3 H 0.2300 1.7324 -0.1802 0.088 Uiso 1 1 calc R . .
B4 B 0.11170(15) 1.7294(3) -0.1908(2) 0.0885(13) Uani 1 1 d . . .
H4 H 0.0972 1.6925 -0.2422 0.106 Uiso 1 1 calc R . .
B5 B 0.06878(15) 1.8346(3) -0.16075(19) 0.0956(14) Uani 1 1 d . . .
H5 H 0.0259 1.8677 -0.1926 0.115 Uiso 1 1 calc R . .
B6 B 0.12255(13) 1.9199(3) -0.10542(17) 0.0735(11) Uani 1 1 d . . .
H6 H 0.1152 2.0090 -0.1015 0.088 Uiso 1 1 calc R . .
B7 B 0.20067(15) 1.7365(2) -0.06493(16) 0.0741(11) Uani 1 1 d . . .
H7 H 0.2442 1.7038 -0.0342 0.089 Uiso 1 1 calc R . .
B8 B 0.14902(17) 1.6498(3) -0.11948(19) 0.0938(14) Uani 1 1 d . . .
H8 H 0.1586 1.5615 -0.1241 0.113 Uiso 1 1 calc R . .
B9 B 0.07104(16) 1.7051(3) -0.1238(2) 0.1036(14) Uani 1 1 d . . .
H9 H 0.0293 1.6522 -0.1312 0.124 Uiso 1 1 calc R . .
B10 B 0.07744(14) 1.8210(3) -0.0712(2) 0.0986(14) Uani 1 1 d . . .
H10 H 0.0397 1.8451 -0.0441 0.118 Uiso 1 1 calc R . .
B11 B 0.15730(13) 1.8402(3) -0.03327(17) 0.0734(11) Uani 1 1 d . . .
H11 H 0.1719 1.8757 0.0185 0.088 Uiso 1 1 calc R . .
B12 B 0.12546(15) 1.7069(3) -0.04466(19) 0.0922(13) Uani 1 1 d . . .
H12 H 0.1192 1.6555 -0.0006 0.111 Uiso 1 1 calc R . .
C3 C 0.09745(15) 2.0630(3) -0.26356(19) 0.1462(17) Uani 1 1 d . . .
H3A H 0.1059 2.1108 -0.2994 0.219 Uiso 1 1 calc R . .
H3B H 0.0977 2.1049 -0.2223 0.219 Uiso 1 1 calc R . .
H3C H 0.0572 2.0295 -0.2777 0.219 Uiso 1 1 calc R . .
C4 C 0.15513(16) 1.8732(3) -0.32596(15) 0.1429(17) Uani 1 1 d . . .
H4A H 0.1632 1.9205 -0.3623 0.214 Uiso 1 1 calc R . .
H4B H 0.1144 1.8411 -0.3389 0.214 Uiso 1 1 calc R . .
H4C H 0.1860 1.8160 -0.3182 0.214 Uiso 1 1 calc R . .
C5 C 0.34328(16) 2.2503(2) -0.14022(15) 0.1062(13) Uani 1 1 d . . .
H5A H 0.3175 2.3149 -0.1524 0.127 Uiso 1 1 calc R . .
H5B H 0.3821 2.2607 -0.1567 0.127 Uiso 1 1 calc R . .
C6 C 0.35710(14) 2.2360(2) -0.06096(16) 0.0962(12) Uani 1 1 d . . .
H6A H 0.3921 2.2825 -0.0413 0.115 Uiso 1 1 calc R . .
H6B H 0.3210 2.2597 -0.0424 0.115 Uiso 1 1 calc R . .
C7 C 0.43408(12) 2.0984(3) -0.02028(15) 0.0952(12) Uani 1 1 d . . .
H7A H 0.4564 2.1645 -0.0046 0.143 Uiso 1 1 calc R . .
H7B H 0.4503 2.0685 -0.0584 0.143 Uiso 1 1 calc R . .
H7C H 0.4392 2.0457 0.0165 0.143 Uiso 1 1 calc R . .
C11 C 0.23538(12) 2.0185(2) -0.21604(12) 0.0687(9) Uani 1 1 d . . .
C12 C 0.24606(12) 2.1270(2) -0.18882(12) 0.0731(9) Uani 1 1 d . . .
H12A H 0.2132 2.1820 -0.1883 0.088 Uiso 1 1 calc R . .
C13 C 0.30990(13) 2.1497(2) -0.17385(13) 0.0759(10) Uani 1 1 d . . .
C14 C 0.40657(13) 2.0383(3) -0.19435(14) 0.0888(11) Uani 1 1 d . . .
H14A H 0.4366 2.0901 -0.1763 0.107 Uiso 1 1 calc R . .
C15 C 0.42300(15) 1.9419(3) -0.22178(16) 0.1231(15) Uani 1 1 d . . .
H15A H 0.4647 1.9304 -0.2245 0.148 Uiso 1 1 calc R . .
C16 C 0.37791(14) 1.8572(3) -0.24664(15) 0.1143(13) Uani 1 1 d . . .
H16A H 0.3904 1.7906 -0.2629 0.137 Uiso 1 1 calc R . .
C17 C 0.31546(13) 1.8778(3) -0.24565(14) 0.0938(12) Uani 1 1 d . . .
H17A H 0.2858 1.8245 -0.2620 0.113 Uiso 1 1 calc R . .
C18 C 0.29617(11) 1.9772(2) -0.22050(12) 0.0629(8) Uani 1 1 d . . .
C19 C 0.34163(12) 2.0572(2) -0.19432(13) 0.0713(9) Uani 1 1 d . . .
C21 C 0.39275(10) 1.79938(18) -0.01039(13) 0.0590(8) Uani 1 1 d . . .
C22 C 0.39947(10) 1.82543(19) 0.06015(13) 0.0621(8) Uani 1 1 d . . .
C23 C 0.44040(12) 1.7647(2) 0.10816(14) 0.0848(10) Uani 1 1 d . . .
H23A H 0.4455 1.7830 0.1546 0.102 Uiso 1 1 calc R . .
C24 C 0.47345(13) 1.6783(2) 0.08832(17) 0.1032(12) Uani 1 1 d . . .
H24A H 0.5007 1.6383 0.1211 0.124 Uiso 1 1 calc R . .
C25 C 0.46633(12) 1.6516(2) 0.02140(17) 0.0929(12) Uani 1 1 d . . .
H25A H 0.4885 1.5919 0.0090 0.112 Uiso 1 1 calc R . .
C26 C 0.42731(11) 1.70918(19) -0.02998(15) 0.0727(9) Uani 1 1 d . . .
C27 C 0.42019(13) 1.6754(2) -0.10350(16) 0.0955(11) Uani 1 1 d . . .
H27A H 0.4017 1.7377 -0.1316 0.115 Uiso 1 1 calc R . .
C28 C 0.48066(15) 1.6469(3) -0.12631(19) 0.1417(16) Uani 1 1 d . . .
H28A H 0.5096 1.7067 -0.1154 0.213 Uiso 1 1 calc R . .
H28B H 0.4728 1.6343 -0.1751 0.213 Uiso 1 1 calc R . .
H28C H 0.4980 1.5817 -0.1029 0.213 Uiso 1 1 calc R . .
C29 C 0.37610(17) 1.5791(3) -0.1203(2) 0.1669(19) Uani 1 1 d . . .
H29A H 0.3371 1.5958 -0.1065 0.250 Uiso 1 1 calc R . .
H29B H 0.3942 1.5150 -0.0960 0.250 Uiso 1 1 calc R . .
H29C H 0.3689 1.5653 -0.1690 0.250 Uiso 1 1 calc R . .
C30 C 0.36143(12) 1.9148(2) 0.08611(14) 0.0768(10) Uani 1 1 d . . .
H30A H 0.3450 1.9621 0.0467 0.092 Uiso 1 1 calc R . .
C31 C 0.30513(12) 1.8651(3) 0.11126(16) 0.1126(14) Uani 1 1 d . . .
H31A H 0.2821 1.8192 0.0758 0.169 Uiso 1 1 calc R . .
H31B H 0.2786 1.9231 0.1219 0.169 Uiso 1 1 calc R . .
H31C H 0.3194 1.8218 0.1518 0.169 Uiso 1 1 calc R . .
C32 C 0.39770(17) 1.9897(3) 0.14286(17) 0.1167(14) Uani 1 1 d . . .
H32A H 0.4322 2.0230 0.1266 0.175 Uiso 1 1 calc R . .
H32B H 0.4131 1.9466 0.1832 0.175 Uiso 1 1 calc R . .
H32C H 0.3704 2.0461 0.1541 0.175 Uiso 1 1 calc R . .
C41 C 0.10172(17) 2.2803(4) -0.08636(19) 0.217(2) Uani 1 1 d D . .
H41A H 0.1080 2.2025 -0.0938 0.260 Uiso 1 1 calc R . .
H41B H 0.1299 2.3216 -0.1095 0.260 Uiso 1 1 calc R . .
C42 C 0.03762(16) 2.3101(4) -0.11432(18) 0.230(2) Uani 1 1 d D . .
H42A H 0.0115 2.2450 -0.1221 0.276 Uiso 1 1 calc R . .
H42B H 0.0350 2.3489 -0.1577 0.276 Uiso 1 1 calc R . .
C43 C 0.01774(14) 2.3814(4) -0.06261(17) 0.155(2) Uani 1 1 d D . .
H43A H -0.0217 2.3563 -0.0521 0.186 Uiso 1 1 calc R . .
H43B H 0.0129 2.4566 -0.0791 0.186 Uiso 1 1 calc R . .
C44 C 0.06771(13) 2.3738(3) -0.00119(17) 0.1265(15) Uani 1 1 d D . .
H44A H 0.0851 2.4461 0.0111 0.152 Uiso 1 1 calc R . .
H44B H 0.0510 2.3450 0.0375 0.152 Uiso 1 1 calc R . .
C51 C 0.10690(17) 2.1063(4) 0.1073(2) 0.199(2) Uani 1 1 d D . .
H51A H 0.1058 2.0721 0.0628 0.238 Uiso 1 1 calc R . .
H51B H 0.0686 2.1479 0.1056 0.238 Uiso 1 1 calc R . .
C52 C 0.1124(2) 2.0214(3) 0.1616(2) 0.224(3) Uani 1 1 d D . .
H52A H 0.1226 1.9505 0.1440 0.269 Uiso 1 1 calc R . .
H52B H 0.0737 2.0148 0.1789 0.269 Uiso 1 1 calc R . .
C53 C 0.1638(2) 2.0608(4) 0.2163(2) 0.289(4) Uani 1 1 d D . .
H53A H 0.1898 1.9998 0.2361 0.347 Uiso 1 1 calc R . .
H53B H 0.1471 2.0973 0.2526 0.347 Uiso 1 1 calc R . .
C54 C 0.2007(2) 2.1400(4) 0.1813(2) 0.213(3) Uani 1 1 d D . .
H54A H 0.2155 2.2013 0.2114 0.256 Uiso 1 1 calc R . .
H54B H 0.2364 2.1036 0.1681 0.256 Uiso 1 1 calc R . .
C61 C 0.30121(18) 2.3499(3) 0.12013(18) 0.1343(17) Uani 1 1 d . . .
H61A H 0.3178 2.2767 0.1159 0.161 Uiso 1 1 calc R . .
H61B H 0.2949 2.3602 0.1670 0.161 Uiso 1 1 calc R . .
C62 C 0.34504(16) 2.4362(3) 0.1014(2) 0.1373(17) Uani 1 1 d . . .
H62A H 0.3700 2.4679 0.1426 0.165 Uiso 1 1 calc R . .
H62B H 0.3728 2.4046 0.0735 0.165 Uiso 1 1 calc R . .
C63 C 0.30659(18) 2.5159(3) 0.0643(3) 0.177(2) Uani 1 1 d . . .
H63A H 0.3265 2.5477 0.0289 0.213 Uiso 1 1 calc R . .
H63B H 0.2979 2.5743 0.0947 0.213 Uiso 1 1 calc R . .
C64 C 0.24987(16) 2.4606(3) 0.0339(2) 0.1293(17) Uani 1 1 d . . .
H64A H 0.2143 2.5087 0.0341 0.155 Uiso 1 1 calc R . .
H64B H 0.2511 2.4413 -0.0135 0.155 Uiso 1 1 calc R . .

loop_
_atom_site_aniso_label
_atom_site_aniso_U_11
_atom_site_aniso_U_22
_atom_site_aniso_U_33
_atom_site_aniso_U_23
_atom_site_aniso_U_13
_atom_site_aniso_U_12
Yb1 0.04305(4) 0.04963(5) 0.04794(5) -0.00117(6) 0.00112(4) 0.00506(5)
Si1 0.0626(5) 0.1200(6) 0.0647(5) 0.0129(5) -0.0139(4) -0.0110(5)
Cl1 0.0764(4) 0.0769(4) 0.0862(4) -0.0247(4) 0.0161(3) 0.0141(3)
Li1 0.074(3) 0.081(3) 0.076(3) 0.002(3) 0.017(2) 0.006(2)
N1 0.0701(13) 0.0612(11) 0.0754(14) -0.0080(11) -0.0012(11) 0.0261(10)
O1 0.0597(10) 0.0758(11) 0.0853(12) 0.0063(10) -0.0030(9) -0.0048(9)
O2 0.0806(12) 0.1132(14) 0.1086(15) -0.0342(12) -0.0035(11) 0.0398(11)
O3 0.1223(15) 0.1235(17) 0.1325(17) 0.0077(15) 0.0545(12) 0.0186(14)
O4 0.0993(14) 0.0778(12) 0.1009(14) -0.0110(11) -0.0159(12) 0.0061(11)
C2 0.0472(13) 0.0776(16) 0.0626(15) -0.0038(14) -0.0043(12) -0.0066(13)
C1 0.0509(13) 0.0615(14) 0.0530(14) -0.0010(12) 0.0060(11) -0.0004(11)
B3 0.0685(18) 0.0626(18) 0.088(2) -0.0077(17) 0.0156(16) 0.0033(16)
B4 0.069(2) 0.081(2) 0.112(3) -0.020(2) 0.0071(19) -0.0231(18)
B5 0.0491(17) 0.137(3) 0.097(3) -0.004(2) 0.0018(18) -0.030(2)
B6 0.0491(16) 0.081(2) 0.090(2) -0.0095(19) 0.0101(16) -0.0052(16)
B7 0.080(2) 0.0567(17) 0.085(2) 0.0101(17) 0.0116(17) -0.0039(16)
B8 0.099(3) 0.071(2) 0.108(3) -0.009(2) 0.010(2) -0.020(2)
B9 0.077(2) 0.118(3) 0.117(3) -0.005(2) 0.022(2) -0.047(2)
B10 0.0446(16) 0.133(3) 0.121(3) -0.013(3) 0.0224(17) -0.0184(19)
B11 0.0552(17) 0.094(2) 0.071(2) -0.0037(18) 0.0121(15) -0.0070(17)
B12 0.080(2) 0.103(2) 0.093(2) 0.011(2) 0.0146(19) -0.0361(19)
C3 0.088(2) 0.172(3) 0.159(3) 0.069(3) -0.028(2) 0.025(2)
C4 0.125(3) 0.228(4) 0.065(2) -0.035(2) -0.009(2) -0.046(3)
C5 0.134(3) 0.0782(19) 0.104(2) 0.0070(18) 0.016(2) -0.0281(19)
C6 0.093(2) 0.0578(16) 0.134(3) -0.0074(18) 0.011(2) -0.0095(16)
C7 0.0691(18) 0.103(2) 0.107(2) 0.0175(19) 0.0005(17) -0.0030(17)
C11 0.0643(14) 0.0829(17) 0.0543(14) 0.0121(13) -0.0011(12) -0.0081(14)
C12 0.0793(17) 0.0695(15) 0.0670(16) 0.0239(14) 0.0040(14) 0.0118(14)
C13 0.0809(18) 0.0733(16) 0.0667(17) 0.0158(14) -0.0037(15) -0.0112(15)
C14 0.0701(16) 0.116(2) 0.0810(19) 0.0009(18) 0.0152(15) -0.0095(17)
C15 0.0765(19) 0.197(4) 0.102(2) -0.030(3) 0.0324(17) -0.015(2)
C16 0.101(2) 0.146(3) 0.104(2) -0.051(2) 0.0390(17) -0.010(2)
C17 0.0765(18) 0.137(3) 0.0699(18) -0.0106(19) 0.0174(15) -0.0067(19)
C18 0.0657(14) 0.0769(16) 0.0447(12) -0.0010(12) 0.0068(11) -0.0089(13)
C19 0.0665(16) 0.0940(18) 0.0497(15) 0.0035(14) 0.0007(13) -0.0145(15)
C21 0.0444(12) 0.0461(12) 0.0847(17) 0.0114(12) 0.0078(12) 0.0052(11)
C22 0.0482(13) 0.0602(14) 0.0788(16) 0.0228(13) 0.0136(12) 0.0046(11)
C23 0.0725(17) 0.0910(18) 0.0898(19) 0.0440(15) 0.0124(15) 0.0069(15)
C24 0.0630(17) 0.0790(17) 0.158(3) 0.0596(18) -0.0037(18) 0.0131(15)
C25 0.0668(17) 0.0512(14) 0.159(3) 0.0179(17) 0.0157(18) 0.0232(13)
C26 0.0548(14) 0.0456(13) 0.119(2) 0.0084(14) 0.0194(14) 0.0049(12)
C27 0.0894(18) 0.0669(16) 0.135(2) -0.0201(17) 0.0335(17) 0.0238(15)
C28 0.129(3) 0.122(3) 0.190(3) -0.035(3) 0.070(2) -0.001(2)
C29 0.122(3) 0.160(3) 0.218(4) -0.093(3) 0.030(3) -0.035(3)
C30 0.0745(17) 0.0838(18) 0.0708(17) 0.0148(15) 0.0102(14) 0.0107(15)
C31 0.0709(18) 0.167(3) 0.101(2) 0.019(2) 0.0194(17) 0.020(2)
C32 0.120(3) 0.129(3) 0.095(2) -0.032(2) 0.004(2) -0.003(2)
C41 0.204(4) 0.258(4) 0.153(4) -0.082(3) -0.061(3) 0.143(3)
C42 0.136(3) 0.355(6) 0.164(4) -0.097(4) -0.068(3) 0.127(3)
C43 0.097(3) 0.218(4) 0.141(3) 0.010(3) -0.003(2) 0.041(3)
C44 0.091(2) 0.128(3) 0.157(3) -0.003(3) 0.016(2) 0.039(2)
C51 0.115(3) 0.249(5) 0.235(5) 0.092(4) 0.041(3) -0.019(3)
C52 0.238(6) 0.190(4) 0.246(6) 0.089(4) 0.051(5) -0.023(4)
C53 0.333(7) 0.332(7) 0.203(5) 0.074(5) 0.049(5) -0.128(6)
C54 0.307(6) 0.196(5) 0.123(4) 0.009(4) 0.004(4) -0.026(5)
C61 0.176(4) 0.110(3) 0.095(3) -0.014(2) -0.031(3) 0.020(3)
C62 0.093(3) 0.173(3) 0.134(3) -0.020(3) -0.008(2) -0.002(3)
C63 0.097(3) 0.179(4) 0.235(5) 0.071(3) -0.023(3) -0.033(3)
C64 0.092(2) 0.102(2) 0.183(4) 0.022(3) -0.002(3) 0.000(2)

loop_
_geom_bond_atom_site_label_1
_geom_bond_atom_site_label_2
_geom_bond_distance
_geom_bond_site_symmetry_2
_geom_bond_publ_flag
Yb1 N1 2.1570(18) . ?
Yb1 O1 2.4626(16) . ?
Yb1 C1 2.488(2) . ?
Yb1 Cl1 2.5584(8) . ?
Yb1 C11 2.605(2) . ?
Yb1 C12 2.615(2) . ?
Yb1 C13 2.672(3) . ?
Yb1 C18 2.683(2) . ?
Yb1 C19 2.726(3) . ?
Si1 C4 1.838(3) . ?
Si1 C11 1.843(3) . ?
Si1 C3 1.866(4) . ?
Si1 C2 1.897(3) . ?
Cl1 Li1 2.361(5) . ?
Li1 O2 1.897(5) . ?
Li1 O4 1.912(5) . ?
Li1 O3 1.937(5) . ?
N1 C21 1.382(3) . ?
O1 C7 1.375(3) . ?
O1 C6 1.459(3) . ?
O2 C41 1.380(4) . ?
O2 C44 1.406(4) . ?
O3 C51 1.393(4) . ?
O3 C54 1.408(4) . ?
O4 C64 1.404(4) . ?
O4 C61 1.432(4) . ?
C2 B6 1.695(4) . ?
C2 B5 1.695(4) . ?
C2 B3 1.707(4) . ?
C2 B4 1.712(4) . ?
C2 C1 1.733(3) . ?
C1 B3 1.714(4) . ?
C1 B7 1.711(4) . ?
C1 B11 1.724(4) . ?
C1 B6 1.719(4) . ?
B3 B7 1.720(4) . ?
B3 B8 1.758(5) . ?
B3 B4 1.791(4) . ?
B4 B9 1.749(6) . ?
B4 B5 1.752(5) . ?
B4 B8 1.777(5) . ?
B5 B9 1.732(5) . ?
B5 B10 1.751(5) . ?
B5 B6 1.779(5) . ?
B6 B10 1.764(5) . ?
B6 B11 1.772(4) . ?
B7 B11 1.759(5) . ?
B7 B8 1.757(5) . ?
B7 B12 1.793(5) . ?
B8 B12 1.792(5) . ?
B8 B9 1.813(5) . ?
B9 B10 1.741(6) . ?
B9 B12 1.778(5) . ?
B10 B12 1.757(5) . ?
B10 B11 1.777(4) . ?
B11 B12 1.760(5) . ?
C5 C13 1.511(4) . ?
C5 C6 1.548(4) . ?
C11 C12 1.428(3) . ?
C11 C18 1.433(4) . ?
C12 C13 1.394(4) . ?
C13 C19 1.418(4) . ?
C14 C15 1.366(5) . ?
C14 C19 1.433(4) . ?
C15 C16 1.444(5) . ?
C16 C17 1.386(4) . ?
C17 C18 1.401(4) . ?
C18 C19 1.414(3) . ?
C21 C22 1.410(3) . ?
C21 C26 1.423(3) . ?
C22 C23 1.387(3) . ?
C22 C30 1.512(4) . ?
C23 C24 1.372(4) . ?
C24 C25 1.342(4) . ?
C25 C26 1.386(4) . ?
C26 C27 1.489(4) . ?
C27 C29 1.511(5) . ?
C27 C28 1.509(4) . ?
C30 C31 1.530(4) . ?
C30 C32 1.543(4) . ?
C41 C42 1.448(5) . ?
C42 C43 1.465(5) . ?
C43 C44 1.474(4) . ?
C51 C52 1.476(6) . ?
C52 C53 1.482(6) . ?
C53 C54 1.503(6) . ?
C61 C62 1.509(5) . ?
C62 C63 1.396(5) . ?
C63 C64 1.436(5) . ?
